data_7229805
loop_
_publ_author_name
'You, Li-Xin'
'Zhao, Bai-Bei'
'Liu, Hui-Jie'
'Wang, Shu-Ju'
'Xiong, Gang'
'He, Yong-Ke'
'Ding, Fu'
'Joos, Jonas J.'
'Smet, Philippe F.'
'Sun, Ya-Guang'

_publ_section_title
;
 2D and 3D lanthanide metal--organic frameworks constructed from three
 benzenedicarboxylate ligands: synthesis, structure and luminescent
 properties
;
_journal_issue 5
_journal_name_full CrystEngComm
_journal_page_first 615
_journal_paper_doi 10.1039/C7CE01773A
_journal_volume 20
_journal_year 2018
_chemical_formula_moiety 'C26 H19 N2 O10 Tb'
_chemical_formula_sum 'C26 H19 N2 O10 Tb'
_chemical_formula_weight 678.35
_space_group_crystal_system monoclinic
_space_group_IT_number 14
_space_group_name_Hall '-P 2ybc'
_space_group_name_H-M_alt 'P 1 21/c 1'
_symmetry_space_group_name_Hall '-P 2ybc'
_symmetry_space_group_name_H-M 'P 1 21/c 1'
_atom_sites_solution_hydrogens mixed
_atom_sites_solution_primary direct
_audit_block_doi 10.5517/cc1j7mky
_audit_creation_date 2017-12-04
_audit_creation_method
;
Olex2 1.2
(compiled 2016.09.09 svn.r3337 for OlexSys, GUI svn.r5227)
;
_audit_update_record
;
2015-06-18 deposited with the CCDC.
2017-12-27 downloaded from the CCDC.
;
_cell_angle_alpha 90
_cell_angle_beta 104.47(3)
_cell_angle_gamma 90
_cell_formula_units_Z 4
_cell_length_a 14.726(3)
_cell_length_b 16.484(3)
_cell_length_c 10.208(2)
_cell_measurement_reflns_used 6075
_cell_measurement_temperature 293
_cell_measurement_theta_max 27.5
_cell_measurement_theta_min 3.0
_cell_volume 2399.3(9)
_computing_cell_refinement
;
CrystalClear-SM Expert 2.0 r1 (Rigaku, 2009)
;
_computing_data_collection
;
CrystalClear-SM Expert 2.0 r1 (Rigaku, 2009)
;
_computing_data_reduction
;
CrystalClear-SM Expert 2.0 r1 (Rigaku, 2009)
;
_computing_molecular_graphics 'Olex2 (Dolomanov et al., 2009)'
_computing_publication_material 'Olex2 (Dolomanov et al., 2009)'
_computing_structure_refinement 'ShelXL (Sheldrick, 2015)'
_computing_structure_solution 'ShelXS (Sheldrick, 2008)'
_diffrn_ambient_temperature 293
_diffrn_detector CCD
_diffrn_detector_area_resol_mean 13.6612
_diffrn_measured_fraction_theta_full 0.998
_diffrn_measured_fraction_theta_max 0.996
_diffrn_measurement_details
;
scan:
    Number of images: 180
               Slice: -60.0000 - 120.0000
         Image width: 1.0000
            Exp time: 16.0000
       Rotation axis: Omega
               Omega: 0.0000
                 Chi: 54.0000
                 Phi: 0.0000
                 XTD: 50.1492
              2theta: 29.8723
scan:
    Number of images: 180
               Slice: -60.0000 - 120.0000
         Image width: 1.0000
            Exp time: 16.0000
       Rotation axis: Omega
               Omega: 0.0000
                 Chi: 54.0000
                 Phi: 120.0000
                 XTD: 50.1492
              2theta: 29.8723
scan:
    Number of images: 180
               Slice: -60.0000 - 120.0000
         Image width: 1.0000
            Exp time: 16.0000
       Rotation axis: Omega
               Omega: 0.0000
                 Chi: 54.0000
                 Phi: 240.0000
                 XTD: 50.1492
              2theta: 29.8723
;
_diffrn_measurement_device
;
XtaLABmini: Fixed Chi 2 circle
;
_diffrn_measurement_device_type 'Rigaku Mercury375R (2x2 bin mode)'
_diffrn_measurement_method 'profile data from \w-scans'
_diffrn_measurement_specimen_support Fiber
_diffrn_orient_matrix_type d*Trek
_diffrn_orient_matrix_UB_11 0.024084
_diffrn_orient_matrix_UB_12 -0.094062
_diffrn_orient_matrix_UB_13 0.028462
_diffrn_orient_matrix_UB_21 0.035422
_diffrn_orient_matrix_UB_22 0.022350
_diffrn_orient_matrix_UB_23 0.043890
_diffrn_orient_matrix_UB_31 -0.048540
_diffrn_orient_matrix_UB_32 -0.016827
_diffrn_orient_matrix_UB_33 0.047743
_diffrn_radiation_monochromator 'Graphite Monochromator'
_diffrn_radiation_type MoK\a
_diffrn_radiation_wavelength 0.71073
_diffrn_reflns_av_R_equivalents 0.1161
_diffrn_reflns_av_unetI/netI 0.0722
_diffrn_reflns_Laue_measured_fraction_full 0.998
_diffrn_reflns_Laue_measured_fraction_max 0.996
_diffrn_reflns_limit_h_max 19
_diffrn_reflns_limit_h_min -19
_diffrn_reflns_limit_k_max 21
_diffrn_reflns_limit_k_min -21
_diffrn_reflns_limit_l_max 13
_diffrn_reflns_limit_l_min -13
_diffrn_reflns_number 24320
_diffrn_reflns_point_group_measured_fraction_full 0.998
_diffrn_reflns_point_group_measured_fraction_max 0.996
_diffrn_reflns_theta_full 25.242
_diffrn_reflns_theta_max 27.557
_diffrn_reflns_theta_min 3.047
_diffrn_source 'Sealed Tube'
_diffrn_source_current 12.0
_diffrn_source_power 0.6
_diffrn_source_voltage 50.0
_exptl_absorpt_coefficient_mu 3.013
_exptl_absorpt_correction_T_max 0.997
_exptl_absorpt_correction_T_min 0.993
_exptl_absorpt_correction_type numerical
_exptl_crystal_colour Colorless
_exptl_crystal_density_diffrn 1.878
_exptl_crystal_description Prism
_exptl_crystal_F_000 1336
_exptl_crystal_size_max 0.2
_exptl_crystal_size_mid 0.2
_exptl_crystal_size_min 0.2
_refine_diff_density_max 1.417
_refine_diff_density_min -1.779
_refine_diff_density_rms 0.150
_refine_ls_extinction_method none
_refine_ls_goodness_of_fit_ref 1.127
_refine_ls_hydrogen_treatment mixed
_refine_ls_matrix_type full
_refine_ls_number_parameters 363
_refine_ls_number_reflns 5530
_refine_ls_number_restraints 66
_refine_ls_restrained_S_all 1.127
_refine_ls_R_factor_all 0.0573
_refine_ls_R_factor_gt 0.0456
_refine_ls_shift/su_max 0.002
_refine_ls_shift/su_mean 0.000
_refine_ls_structure_factor_coef Fsqd
_refine_ls_weighting_details 'w=1/[\s^2^(Fo^2^)+(0.0352P)^2^+3.4900P] where P=(Fo^2^+2Fc^2^)/3'
_refine_ls_weighting_scheme calc
_refine_ls_wR_factor_gt 0.1081
_refine_ls_wR_factor_ref 0.1152
_reflns_Friedel_coverage 0.000
_reflns_number_gt 4688
_reflns_number_total 5530
_reflns_threshold_expression 'I > 2\s(I)'
_cod_data_source_file c7ce01773a2.cif
_cod_data_source_block 787878
_cod_depositor_comments
;
The following automatic conversions were performed:

'_exptl_absorpt_correction_type' value 'Numerical' changed to
'numerical' according to
/home/data/users/saulius/crontab/automatic-downloads/rss-feeds/RSC/lib/dictionaries/cif_core.dic
dictionary named 'cif_core.dic' version 2.4.2 from 2011-04-26.

Automatic conversion script
Id: cif_fix_values 4973 2017-02-22 13:04:09Z antanas 

 Adding full bibliography for 7229803--7229819.cif.
;
_cod_original_cell_volume 2399.2(9)
_cod_database_code 7229805
_shelx_space_group_comment
;
The symmetry employed for this shelxl refinement is uniquely defined
by the following loop, which should always be used as a source of
symmetry information in preference to the above space-group names.
They are only intended as comments.
;
_olex2_refinement_description
;
1. Fixed Uiso
 At 1.2 times of:
  All C(H) groups
 At 1.5 times of:
  All O(H) groups, All O(H,H,H) groups
2. Restrained distances
 H9A-H9B
 1.39 with sigma of 0.01
 H10A-O10
 0.85 with sigma of 0.01
 H9A-O9
 0.85 with sigma of 0.01
 H9B-O9
 0.85 with sigma of 0.01
 H10B-O10
 0.85 with sigma of 0.01
 H10B-H10A
 1.39 with sigma of 0.01
3. Uiso/Uaniso restraints and constraints
N2 \\sim C24 \\sim C23 \\sim C25 \\sim C26: within 3.8A with sigma of 0.01 and
sigma for terminal atoms of 0.01
4.a Rotating group:
 O9(H9A)
4.b Aromatic/amide H refined with riding coordinates:
 C19(H19), C16(H16), C10(H10), C21(H21), C12(H12), C7(H7), C4(H4), C2(H2),
 C1(H1A), C23(H23), C5(H5), C26(H26), C25(H25), C24(H24)
4.c Idealised tetrahedral OH refined as rotating group:
 O1(H1)
;
_shelx_shelxl_version_number 2016/6
_olex2_submission_special_instructions 'No special instructions were received'

loop_
_space_group_symop_operation_xyz
'x, y, z'
'-x, y+1/2, -z+1/2'
'-x, -y, -z'
'x, -y-1/2, z-1/2'

loop_
_atom_site_label
_atom_site_type_symbol
_atom_site_fract_x
_atom_site_fract_y
_atom_site_fract_z
_atom_site_U_iso_or_equiv
_atom_site_adp_type
_atom_site_occupancy
_atom_site_site_symmetry_order
_atom_site_calc_flag
_atom_site_refinement_flags_posn
_atom_site_refinement_flags_adp
N2 N 0.3060(5) -0.1323(5) -0.4329(7) 0.0656(17) Uani 1 1 d . U
C18 C 0.5646(4) -0.2032(3) 0.3000(6) 0.0240(11) Uani 1 1 d . .
C19 C 0.4561(4) -0.1642(3) 0.0772(6) 0.0258(11) Uani 1 1 d . .
H19 H 0.475020 -0.210810 0.040084 0.031 Uiso 1 1 calc R .
C17 C 0.4899(4) -0.1486(3) 0.2157(5) 0.0221(10) Uani 1 1 d . .
C16 C 0.4588(4) -0.0803(3) 0.2725(5) 0.0254(11) Uani 1 1 d . .
H16 H 0.480291 -0.070243 0.364695 0.030 Uiso 1 1 calc R .
Tb1 Tb 0.29929(2) 0.18665(2) 0.36640(2) 0.01890(9) Uani 1 1 d . .
O4 O 0.1815(3) 0.2277(3) 0.4696(4) 0.0376(10) Uani 1 1 d . .
O5 O 0.3960(3) 0.0657(2) 0.3701(4) 0.0317(9) Uani 1 1 d . .
O6 O 0.2965(3) 0.0904(2) 0.1746(4) 0.0264(8) Uani 1 1 d . .
C14 C 0.3617(4) 0.0473(3) 0.2486(6) 0.0260(11) Uani 1 1 d . .
C11 C 0.0613(4) 0.3081(3) 0.5220(6) 0.0241(11) Uani 1 1 d . .
C13 C 0.1526(4) 0.2613(3) 0.5615(5) 0.0226(11) Uani 1 1 d . .
C10 C 0.0060(4) 0.3064(3) 0.3902(6) 0.0298(12) Uani 1 1 d . .
H10 H 0.024151 0.275626 0.324657 0.036 Uiso 1 1 calc R .
C21 C 0.3643(4) -0.0420(3) 0.0511(5) 0.0266(11) Uani 1 1 d . .
H21 H 0.323140 -0.005979 -0.003852 0.032 Uiso 1 1 calc R .
O1 O -0.2100(4) 0.3960(4) 0.1876(5) 0.0618(16) Uani 1 1 d . .
H1 H -0.245857 0.383801 0.114983 0.093 Uiso 1 1 calc GR .
C12 C 0.0321(4) 0.3519(3) 0.6204(6) 0.0264(11) Uani 1 1 d . .
H12 H 0.067786 0.350671 0.709508 0.032 Uiso 1 1 calc R .
C15 C 0.3954(4) -0.0268(3) 0.1906(6) 0.0230(11) Uani 1 1 d . .
C8 C -0.0774(4) 0.3511(4) 0.3566(6) 0.0311(13) Uani 1 1 d . .
C20 C 0.3944(4) -0.1105(3) -0.0055(5) 0.0256(11) Uani 1 1 d . .
C3 C -0.0807(4) 0.4437(4) 0.6946(6) 0.0291(12) Uani 1 1 d . .
C22 C 0.3637(4) -0.1232(4) -0.1543(6) 0.0317(13) Uani 1 1 d . .
C7 C -0.1046(4) 0.3978(4) 0.4539(6) 0.0352(14) Uani 1 1 d . .
H7 H -0.158789 0.429008 0.429845 0.042 Uiso 1 1 calc R .
C6 C -0.0508(4) 0.3979(3) 0.5870(6) 0.0270(11) Uani 1 1 d . .
C9 C -0.1390(5) 0.3457(5) 0.2143(7) 0.0459(17) Uani 1 1 d . .
C4 C -0.1239(5) 0.5200(4) 0.6697(7) 0.0373(14) Uani 1 1 d . .
H4 H -0.135779 0.543124 0.583983 0.045 Uiso 1 1 calc R .
O7 O 0.5954(3) -0.1850(3) 0.4218(4) 0.0384(11) Uani 1 1 d . .
O3 O 0.1945(3) 0.2577(2) 0.6850(4) 0.0266(8) Uani 1 1 d . .
O8 O 0.5920(3) -0.2619(2) 0.2410(4) 0.0286(9) Uani 1 1 d . .
O9 O 0.2017(4) 0.0745(3) 0.3891(5) 0.0409(11) Uani 1 1 d D .
H9A H 0.190258 0.075348 0.468311 0.061 Uiso 1 1 d DGR .
O10 O 0.3249(4) 0.3331(3) 0.4360(5) 0.0383(10) Uani 1 1 d D .
N1 N -0.1358(4) 0.5307(4) 0.8975(6) 0.0479(15) Uani 1 1 d . .
C2 C -0.0677(5) 0.4127(4) 0.8228(7) 0.0448(17) Uani 1 1 d . .
H2 H -0.040756 0.361862 0.843979 0.054 Uiso 1 1 calc R .
C1 C -0.0953(6) 0.4584(5) 0.9206(7) 0.0506(19) Uani 1 1 d . .
H1A H -0.084808 0.437000 1.007442 0.061 Uiso 1 1 calc R .
C23 C 0.3253(6) -0.1949(5) -0.2122(8) 0.0569(17) Uani 1 1 d . U
H23 H 0.320766 -0.240080 -0.159734 0.068 Uiso 1 1 calc R .
C5 C -0.1485(5) 0.5601(4) 0.7742(7) 0.0422(16) Uani 1 1 d . .
H5 H -0.175784 0.611128 0.756653 0.051 Uiso 1 1 calc R .
C26 C 0.3470(6) -0.0682(6) -0.3780(8) 0.0659(19) Uani 1 1 d . U
H26 H 0.359900 -0.026672 -0.432381 0.079 Uiso 1 1 calc R .
C25 C 0.3722(6) -0.0596(6) -0.2418(7) 0.0576(17) Uani 1 1 d . U
H25 H 0.395804 -0.010021 -0.205085 0.069 Uiso 1 1 calc R .
C24 C 0.2924(6) -0.1969(6) -0.3584(9) 0.0635(19) Uani 1 1 d . U
H24 H 0.261802 -0.242682 -0.401057 0.076 Uiso 1 1 calc R .
O2 O -0.1247(5) 0.2968(4) 0.1345(6) 0.0741(19) Uani 1 1 d . .
H10A H 0.309(8) 0.345(5) 0.508(6) 0.111 Uiso 1 1 d DR .
H9B H 0.204(8) 0.0258(12) 0.364(6) 0.111 Uiso 1 1 d DR .
H10B H 0.324(8) 0.376(3) 0.388(8) 0.111 Uiso 1 1 d DR .

loop_
_atom_site_aniso_label
_atom_site_aniso_U_11
_atom_site_aniso_U_22
_atom_site_aniso_U_33
_atom_site_aniso_U_23
_atom_site_aniso_U_13
_atom_site_aniso_U_12
N2 0.069(4) 0.084(4) 0.036(3) 0.005(3) -0.001(3) 0.000(3)
C18 0.028(3) 0.025(3) 0.019(3) 0.001(2) 0.005(2) 0.003(2)
C19 0.030(3) 0.026(3) 0.022(3) -0.004(2) 0.008(2) 0.005(2)
C17 0.025(3) 0.021(3) 0.018(2) 0.003(2) 0.001(2) 0.005(2)
C16 0.033(3) 0.024(3) 0.017(2) -0.001(2) 0.001(2) 0.007(2)
Tb1 0.02449(15) 0.01797(14) 0.01389(14) 0.00051(9) 0.00416(10) 0.00205(9)
O4 0.037(2) 0.054(3) 0.024(2) -0.005(2) 0.0118(19) 0.013(2)
O5 0.041(2) 0.031(2) 0.0209(19) -0.0040(17) 0.0039(17) 0.0132(18)
O6 0.033(2) 0.0235(19) 0.0219(19) 0.0003(16) 0.0057(16) 0.0077(16)
C14 0.033(3) 0.024(3) 0.023(3) -0.004(2) 0.009(2) 0.003(2)
C11 0.028(3) 0.024(3) 0.021(3) 0.001(2) 0.006(2) -0.001(2)
C13 0.023(3) 0.023(3) 0.022(3) -0.002(2) 0.007(2) -0.005(2)
C10 0.035(3) 0.031(3) 0.021(3) -0.003(2) 0.003(2) 0.003(2)
C21 0.031(3) 0.027(3) 0.019(3) 0.005(2) 0.002(2) 0.006(2)
O1 0.051(3) 0.093(4) 0.032(3) 0.002(3) -0.008(2) 0.023(3)
C12 0.027(3) 0.032(3) 0.019(3) -0.005(2) 0.004(2) 0.004(2)
C15 0.027(3) 0.017(2) 0.026(3) -0.003(2) 0.010(2) 0.007(2)
C8 0.034(3) 0.032(3) 0.024(3) 0.002(2) 0.001(2) 0.001(2)
C20 0.031(3) 0.030(3) 0.015(2) -0.003(2) 0.003(2) 0.003(2)
C3 0.033(3) 0.028(3) 0.027(3) -0.002(2) 0.010(2) 0.005(2)
C22 0.025(3) 0.046(4) 0.020(3) -0.003(3) -0.001(2) 0.010(2)
C7 0.035(3) 0.033(3) 0.036(3) 0.004(3) 0.004(3) 0.012(3)
C6 0.031(3) 0.024(3) 0.025(3) -0.003(2) 0.005(2) 0.004(2)
C9 0.048(4) 0.057(4) 0.027(3) 0.006(3) -0.002(3) 0.005(3)
C4 0.048(4) 0.028(3) 0.035(3) 0.004(3) 0.011(3) 0.006(3)
O7 0.049(3) 0.041(2) 0.017(2) -0.0049(17) -0.0066(19) 0.022(2)
O3 0.028(2) 0.027(2) 0.0217(19) -0.0054(16) 0.0001(16) -0.0014(15)
O8 0.032(2) 0.027(2) 0.026(2) -0.0069(17) 0.0048(17) 0.0093(16)
O9 0.058(3) 0.031(2) 0.041(3) 0.003(2) 0.027(2) -0.006(2)
O10 0.055(3) 0.026(2) 0.034(3) -0.0042(19) 0.012(2) 0.001(2)
N1 0.052(4) 0.050(4) 0.045(4) -0.016(3) 0.020(3) 0.009(3)
C2 0.063(4) 0.038(4) 0.041(4) 0.001(3) 0.027(3) 0.022(3)
C1 0.071(5) 0.053(4) 0.035(4) 0.004(3) 0.027(4) 0.017(4)
C23 0.063(4) 0.069(4) 0.037(3) -0.012(3) 0.009(3) 0.000(3)
C5 0.053(4) 0.025(3) 0.049(4) -0.005(3) 0.015(3) 0.015(3)
C26 0.074(4) 0.080(4) 0.038(3) 0.000(3) 0.003(3) -0.003(4)
C25 0.071(4) 0.070(4) 0.029(3) 0.005(3) 0.006(3) 0.005(3)
C24 0.065(4) 0.075(4) 0.047(4) -0.028(3) 0.007(3) -0.010(3)
O2 0.090(5) 0.081(4) 0.034(3) -0.020(3) -0.017(3) 0.028(3)

loop_
_atom_type_symbol
_atom_type_description
_atom_type_scat_dispersion_real
_atom_type_scat_dispersion_imag
_atom_type_scat_source
C C 0.0033 0.0016 'International Tables Vol C Tables 4.2.6.8 and 6.1.1.4'
H H 0.0000 0.0000 'International Tables Vol C Tables 4.2.6.8 and 6.1.1.4'
N N 0.0061 0.0033 'International Tables Vol C Tables 4.2.6.8 and 6.1.1.4'
O O 0.0106 0.0060 'International Tables Vol C Tables 4.2.6.8 and 6.1.1.4'
Tb Tb -0.1723 4.1537 'International Tables Vol C Tables 4.2.6.8 and 6.1.1.4'

loop_
_geom_angle_atom_site_label_1
_geom_angle_atom_site_label_2
_geom_angle_atom_site_label_3
_geom_angle
_geom_angle_site_symmetry_1
_geom_angle_site_symmetry_3
C26 N2 C24 121.7(8) . .
O7 C18 C17 117.1(5) . .
O7 C18 O8 125.5(5) . .
O8 C18 C17 117.4(5) . .
C20 C19 C17 120.6(5) . .
C19 C17 C18 119.4(5) . .
C16 C17 C18 120.7(5) . .
C16 C17 C19 119.8(5) . .
C17 C16 C15 120.0(5) . .
O4 Tb1 O5 136.25(15) . .
O4 Tb1 O6 131.53(14) . .
O4 Tb1 O9 69.43(16) . .
O4 Tb1 O10 70.83(16) . .
O5 Tb1 O6 52.63(13) . .
O5 Tb1 O10 137.05(15) . .
O6 Tb1 O10 142.89(14) . .
O7 Tb1 O4 88.95(15) 3_656 .
O7 Tb1 O5 74.08(13) 3_656 .
O7 Tb1 O6 126.49(13) 3_656 .
O7 Tb1 O9 100.29(17) 3_656 .
O7 Tb1 O10 74.38(15) 3_656 .
O3 Tb1 O4 79.81(14) 4_565 .
O3 Tb1 O5 127.75(14) 4_565 .
O3 Tb1 O6 75.26(13) 4_565 .
O3 Tb1 O7 156.44(14) 4_565 3_656
O3 Tb1 O8 82.87(14) 4_565 2_655
O3 Tb1 O9 95.07(16) 4_565 .
O3 Tb1 O10 82.36(15) 4_565 .
O8 Tb1 O4 141.64(17) 2_655 .
O8 Tb1 O5 80.63(14) 2_655 .
O8 Tb1 O6 75.01(13) 2_655 .
O8 Tb1 O7 93.73(16) 2_655 3_656
O8 Tb1 O9 146.50(15) 2_655 .
O8 Tb1 O10 73.12(15) 2_655 .
O9 Tb1 O5 74.33(16) . .
O9 Tb1 O6 72.17(14) . .
O9 Tb1 O10 139.98(15) . .
C13 O4 Tb1 153.3(4) . .
C14 O5 Tb1 95.4(3) . .
C14 O6 Tb1 91.5(3) . .
O5 C14 O6 120.4(5) . .
O5 C14 C15 119.9(5) . .
O6 C14 C15 119.6(5) . .
C10 C11 C13 121.0(5) . .
C10 C11 C12 119.9(5) . .
C12 C11 C13 119.1(5) . .
O4 C13 C11 118.1(5) . .
O4 C13 O3 123.8(5) . .
O3 C13 C11 118.1(5) . .
C11 C10 C8 119.5(5) . .
C20 C21 C15 120.6(5) . .
C11 C12 C6 120.8(5) . .
C16 C15 C14 121.0(5) . .
C16 C15 C21 119.5(5) . .
C21 C15 C14 119.4(5) . .
C10 C8 C9 118.9(6) . .
C7 C8 C10 120.5(6) . .
C7 C8 C9 120.6(6) . .
C19 C20 C22 121.0(5) . .
C21 C20 C19 119.5(5) . .
C21 C20 C22 119.4(5) . .
C4 C3 C6 121.7(5) . .
C2 C3 C6 121.2(5) . .
C2 C3 C4 117.1(5) . .
C23 C22 C20 123.1(6) . .
C23 C22 C25 117.4(6) . .
C25 C22 C20 119.5(6) . .
C8 C7 C6 120.2(5) . .
C12 C6 C3 119.6(5) . .
C7 C6 C12 119.0(5) . .
C7 C6 C3 121.3(5) . .
O1 C9 C8 114.8(6) . .
O2 C9 O1 123.3(7) . .
O2 C9 C8 121.8(7) . .
C5 C4 C3 119.0(6) . .
C18 O7 Tb1 156.2(4) . 3_656
C13 O3 Tb1 148.8(4) . 4_566
C18 O8 Tb1 148.3(4) . 2_645
C5 N1 C1 116.8(6) . .
C3 C2 C1 119.2(6) . .
N1 C1 C2 123.9(7) . .
C22 C23 C24 117.2(8) . .
N1 C5 C4 124.1(6) . .
N2 C26 C25 121.0(9) . .
C26 C25 C22 122.1(8) . .
N2 C24 C23 120.2(8) . .

loop_
_geom_bond_atom_site_label_1
_geom_bond_atom_site_label_2
_geom_bond_distance
_geom_bond_site_symmetry_2
N2 C26 1.275(11) .
N2 C24 1.352(11) .
C18 C17 1.512(7) .
C18 O7 1.249(7) .
C18 O8 1.258(6) .
C19 C17 1.400(7) .
C19 C20 1.392(8) .
C17 C16 1.396(7) .
C16 C15 1.400(7) .
Tb1 O4 2.343(4) .
Tb1 O5 2.445(4) .
Tb1 O6 2.512(4) .
Tb1 O7 2.325(4) 3_656
Tb1 O3 2.285(4) 4_565
Tb1 O8 2.316(4) 2_655
Tb1 O9 2.388(4) .
Tb1 O10 2.518(4) .
O4 C13 1.252(6) .
O5 C14 1.254(7) .
O6 C14 1.279(6) .
C14 C15 1.495(7) .
C11 C13 1.516(8) .
C11 C10 1.388(8) .
C11 C12 1.390(7) .
C13 O3 1.258(7) .
C10 C8 1.400(8) .
C21 C15 1.405(7) .
C21 C20 1.389(7) .
O1 C9 1.309(9) .
C12 C6 1.404(7) .
C8 C7 1.391(8) .
C8 C9 1.510(9) .
C20 C22 1.488(7) .
C3 C6 1.489(8) .
C3 C4 1.403(8) .
C3 C2 1.373(9) .
C22 C23 1.378(10) .
C22 C25 1.402(10) .
C7 C6 1.391(8) .
C9 O2 1.202(9) .
C4 C5 1.379(9) .
N1 C1 1.327(9) .
N1 C5 1.318(9) .
C2 C1 1.389(9) .
C23 C24 1.449(11) .
C26 C25 1.354(10) .

loop_
_geom_torsion_atom_site_label_1
_geom_torsion_atom_site_label_2
_geom_torsion_atom_site_label_3
_geom_torsion_atom_site_label_4
_geom_torsion
_geom_torsion_site_symmetry_4
N2 C26 C25 C22 6.8(14) .
C18 C17 C16 C15 174.7(5) .
C19 C17 C16 C15 -1.2(8) .
C19 C20 C22 C23 53.1(9) .
C19 C20 C22 C25 -127.9(7) .
C17 C18 O7 Tb1 -161.6(8) 3_656
C17 C18 O8 Tb1 95.9(7) 2_645
C17 C19 C20 C21 -1.8(9) .
C17 C19 C20 C22 175.3(5) .
C17 C16 C15 C14 -179.4(5) .
C17 C16 C15 C21 -0.7(8) .
Tb1 O4 C13 C11 142.3(7) .
Tb1 O4 C13 O3 -38.3(12) .
Tb1 O5 C14 O6 -0.9(6) .
Tb1 O5 C14 C15 -179.3(4) .
Tb1 O6 C14 O5 0.9(5) .
Tb1 O6 C14 C15 179.3(4) .
O4 C13 O3 Tb1 92.9(8) 4_566
O5 C14 C15 C16 5.7(8) .
O5 C14 C15 C21 -173.0(5) .
O6 C14 C15 C16 -172.7(5) .
O6 C14 C15 C21 8.6(8) .
C11 C13 O3 Tb1 -87.8(7) 4_566
C11 C10 C8 C7 0.6(9) .
C11 C10 C8 C9 -177.3(6) .
C11 C12 C6 C3 179.6(5) .
C11 C12 C6 C7 1.3(9) .
C13 C11 C10 C8 -179.2(5) .
C13 C11 C12 C6 178.2(5) .
C10 C11 C13 O4 7.2(8) .
C10 C11 C13 O3 -172.2(5) .
C10 C11 C12 C6 -3.2(8) .
C10 C8 C7 C6 -2.5(9) .
C10 C8 C9 O1 -172.9(6) .
C10 C8 C9 O2 9.4(11) .
C21 C20 C22 C23 -129.8(7) .
C21 C20 C22 C25 49.2(8) .
C12 C11 C13 O4 -174.3(5) .
C12 C11 C13 O3 6.3(7) .
C12 C11 C10 C8 2.3(8) .
C15 C21 C20 C19 -0.1(9) .
C15 C21 C20 C22 -177.3(5) .
C8 C7 C6 C12 1.5(9) .
C8 C7 C6 C3 -176.7(6) .
C20 C19 C17 C18 -173.5(5) .
C20 C19 C17 C16 2.4(8) .
C20 C21 C15 C16 1.4(8) .
C20 C21 C15 C14 -179.9(5) .
C20 C22 C23 C24 175.7(6) .
C20 C22 C25 C26 178.7(7) .
C3 C4 C5 N1 -1.4(11) .
C3 C2 C1 N1 1.3(13) .
C22 C23 C24 N2 4.8(12) .
C7 C8 C9 O1 9.1(10) .
C7 C8 C9 O2 -168.5(8) .
C6 C3 C4 C5 -178.8(6) .
C6 C3 C2 C1 178.9(6) .
C9 C8 C7 C6 175.4(6) .
C4 C3 C6 C12 143.5(6) .
C4 C3 C6 C7 -38.2(9) .
C4 C3 C2 C1 -1.5(10) .
O7 C18 C17 C19 177.2(5) .
O7 C18 C17 C16 1.2(8) .
O7 C18 O8 Tb1 -82.4(9) 2_645
O8 C18 C17 C19 -1.3(8) .
O8 C18 C17 C16 -177.2(5) .
O8 C18 O7 Tb1 16.8(15) 3_656
C2 C3 C6 C12 -36.9(9) .
C2 C3 C6 C7 141.4(7) .
C2 C3 C4 C5 1.6(10) .
C1 N1 C5 C4 1.1(11) .
C23 C22 C25 C26 -2.2(12) .
C5 N1 C1 C2 -1.0(12) .
C26 N2 C24 C23 -0.5(14) .
C25 C22 C23 C24 -3.3(11) .
C24 N2 C26 C25 -5.3(15) .
